data_4107021
loop_
_publ_author_name
'Mark Edwin Harvey'
'Djamaladdin G. Musaev'
'J. Du Bois'

_publ_contact_author_address 'Dept. of Chemistry, Stanford University'
_publ_contact_author_email harverym@stanford.edu
_publ_contact_author_name 'Mark Harvey'
_publ_contact_author_phone '+1 650 724 4558'
_publ_section_title
;
 A Diruthenium Catalyst for Selective, Intramolecular Allylic C-H
 Amination: Reaction Development and Mechanistic Insight Gained through
 Experiment and Theory
;
_journal_name_full 'Journal of the American Chemical Society'
_journal_page_first 17207
_journal_page_last 17216
_journal_paper_doi 10.1021/ja203576p
_journal_volume 133
_journal_year 2011
_chemical_formula_moiety 'C38 H54 N2 O10 Ru2, F6 Sb '
_chemical_formula_sum 'C38 H54 F6 N2 O10 Ru2 Sb'
_chemical_formula_weight 1136.72
_chemical_name_systematic
; 
 ? 
;
_space_group_IT_number 15
_symmetry_cell_setting monoclinic
_symmetry_space_group_name_Hall '-C 2yc'
_symmetry_space_group_name_H-M 'C 1 2/c 1'
_atom_sites_solution_hydrogens geom
_atom_sites_solution_primary direct
_atom_sites_solution_secondary difmap
_audit_creation_method SHELXL-97
_cell_angle_alpha 90.00
_cell_angle_beta 97.5080(10)
_cell_angle_gamma 90.00
_cell_formula_units_Z 4
_cell_length_a 13.5171(3)
_cell_length_b 12.5434(3)
_cell_length_c 25.7609(5)
_cell_measurement_reflns_used 9969
_cell_measurement_temperature 123(2)
_cell_measurement_theta_max 26.31
_cell_measurement_theta_min 2.22
_cell_volume 4330.32(16)
_computing_cell_refinement 'Bruker SAINT v7.68A'
_computing_data_collection 'Bruker APEX-II v2010-7'
_computing_data_reduction 'Bruker SAINT v7.68A'
_computing_structure_refinement 'SHELXL-97 (Sheldrick, 2008)'
_computing_structure_solution 'SHELXS-97 (Sheldrick, 2008)'
_diffrn_ambient_temperature 123(2)
_diffrn_detector_area_resol_mean 8.33
_diffrn_measured_fraction_theta_full 0.997
_diffrn_measured_fraction_theta_max 0.997
_diffrn_measurement_device_type 'Bruker APEX-II'
_diffrn_measurement_method 'combination of \w and \f-scans '
_diffrn_radiation_monochromator graphite
_diffrn_radiation_source 'fine-focus sealed tube'
_diffrn_radiation_type MoK\a
_diffrn_radiation_wavelength 0.71073
_diffrn_reflns_av_R_equivalents 0.0280
_diffrn_reflns_av_sigmaI/netI 0.0174
_diffrn_reflns_limit_h_max 16
_diffrn_reflns_limit_h_min -16
_diffrn_reflns_limit_k_max 15
_diffrn_reflns_limit_k_min -15
_diffrn_reflns_limit_l_max 32
_diffrn_reflns_limit_l_min -32
_diffrn_reflns_number 28726
_diffrn_reflns_theta_full 26.43
_diffrn_reflns_theta_max 26.43
_diffrn_reflns_theta_min 1.59
_exptl_absorpt_coefficient_mu 1.390
_exptl_absorpt_correction_T_max 0.9435
_exptl_absorpt_correction_T_min 0.8632
_exptl_absorpt_correction_type numerical
_exptl_absorpt_process_details 'SADABS, Sheldrick, 2008'
_exptl_crystal_colour red
_exptl_crystal_density_diffrn 1.744
_exptl_crystal_description block
_exptl_crystal_F_000 2276
_exptl_crystal_size_max 0.19
_exptl_crystal_size_mid 0.17
_exptl_crystal_size_min 0.13
_refine_diff_density_max 0.489
_refine_diff_density_min -0.477
_refine_diff_density_rms 0.064
_refine_ls_extinction_method none
_refine_ls_goodness_of_fit_ref 1.026
_refine_ls_hydrogen_treatment constr
_refine_ls_matrix_type full
_refine_ls_number_parameters 282
_refine_ls_number_reflns 4455
_refine_ls_number_restraints 0
_refine_ls_restrained_S_all 1.026
_refine_ls_R_factor_all 0.0215
_refine_ls_R_factor_gt 0.0190
_refine_ls_shift/su_max 0.001
_refine_ls_shift/su_mean 0.000
_refine_ls_structure_factor_coef Fsqd
_refine_ls_weighting_details 'calc w=1/[\s^2^(Fo^2^)+(0.0191P)^2^+8.1153P] where P=(Fo^2^+2Fc^2^)/3'
_refine_ls_weighting_scheme calc
_refine_ls_wR_factor_gt 0.0444
_refine_ls_wR_factor_ref 0.0456
_reflns_number_gt 4121
_reflns_number_total 4455
_reflns_threshold_expression >2sigma(I)
_cod_data_source_file ja203576p_si_002.cif
_cod_data_source_block su036a
_cod_database_code 4107021

loop_
_symmetry_equiv_pos_as_xyz
'x, y, z'
'-x, y, -z+1/2'
'x+1/2, y+1/2, z'
'-x+1/2, y+1/2, -z+1/2'
'-x, -y, -z'
'x, -y, z-1/2'
'-x+1/2, -y+1/2, -z'
'x+1/2, -y+1/2, z-1/2'

loop_
_atom_site_label
_atom_site_type_symbol
_atom_site_fract_x
_atom_site_fract_y
_atom_site_fract_z
_atom_site_U_iso_or_equiv
_atom_site_adp_type
_atom_site_occupancy
_atom_site_symmetry_multiplicity
_atom_site_calc_flag
_atom_site_refinement_flags
Ru1 Ru 0.246737(10) 0.828765(11) 0.478285(5) 0.01052(5) Uani 1 1 d .
O1 O 0.09940(9) 0.83874(10) 0.48410(5) 0.0138(3) Uani 1 1 d .
O2 O 0.10578(9) 0.68378(10) 0.52746(5) 0.0139(3) Uani 1 1 d .
O5 O 0.23758(10) 0.97533(10) 0.42891(5) 0.0192(3) Uani 1 1 d .
O4 O 0.22621(9) 0.59226(10) 0.45275(5) 0.0134(3) Uani 1 1 d .
O3 O 0.21877(9) 0.74773(10) 0.41009(5) 0.0138(3) Uani 1 1 d .
N1 N 0.17854(12) 0.96410(13) 0.34240(6) 0.0207(3) Uani 1 1 d .
C1 C 0.05875(13) 0.76594(14) 0.50818(7) 0.0133(4) Uani 1 1 d .
C2 C -0.05151(13) 0.77566(15) 0.51478(7) 0.0165(4) Uani 1 1 d .
C3 C -0.10733(13) 0.67881(15) 0.48661(8) 0.0173(4) Uani 1 1 d .
H3A H -0.0856 0.6130 0.5061 0.021 Uiso 1 1 calc R
H3B H -0.1798 0.6874 0.4879 0.021 Uiso 1 1 calc R
C4 C -0.09036(14) 0.66520(15) 0.43026(8) 0.0176(4) Uani 1 1 d .
C5 C -0.01150(13) 0.60150(15) 0.41846(7) 0.0166(4) Uani 1 1 d .
H5A H 0.0287 0.5659 0.4461 0.020 Uiso 1 1 calc R
C6 C 0.01005(13) 0.58850(15) 0.36732(7) 0.0176(4) Uani 1 1 d .
C7 C -0.05147(14) 0.63853(17) 0.32699(8) 0.0218(4) Uani 1 1 d .
H7A H -0.0388 0.6301 0.2918 0.026 Uiso 1 1 calc R
C8 C -0.13143(15) 0.70084(17) 0.33791(8) 0.0236(4) Uani 1 1 d .
H8A H -0.1733 0.7341 0.3101 0.028 Uiso 1 1 calc R
C9 C -0.15030(14) 0.71465(16) 0.38903(8) 0.0207(4) Uani 1 1 d .
H9A H -0.2045 0.7581 0.3961 0.025 Uiso 1 1 calc R
C10 C -0.09377(14) 0.88120(16) 0.49186(8) 0.0217(4) Uani 1 1 d .
H10A H -0.0601 0.9406 0.5116 0.033 Uiso 1 1 calc R
H10B H -0.1655 0.8844 0.4943 0.033 Uiso 1 1 calc R
H10C H -0.0829 0.8862 0.4551 0.033 Uiso 1 1 calc R
C11 C -0.05962(15) 0.77009(18) 0.57353(8) 0.0243(4) Uani 1 1 d .
H11A H -0.0215 0.8288 0.5916 0.036 Uiso 1 1 calc R
H11B H -0.0327 0.7019 0.5876 0.036 Uiso 1 1 calc R
H11C H -0.1298 0.7760 0.5790 0.036 Uiso 1 1 calc R
C12 C 0.09950(14) 0.52278(15) 0.35711(8) 0.0184(4) Uani 1 1 d .
H12A H 0.0846 0.4888 0.3223 0.022 Uiso 1 1 calc R
H12B H 0.1096 0.4652 0.3835 0.022 Uiso 1 1 calc R
C13 C 0.19838(13) 0.58700(15) 0.35869(7) 0.0147(4) Uani 1 1 d .
C14 C 0.21557(12) 0.64661(15) 0.41052(7) 0.0133(4) Uani 1 1 d .
C15 C 0.19395(15) 0.66482(16) 0.31287(7) 0.0193(4) Uani 1 1 d .
H15A H 0.2565 0.7051 0.3153 0.029 Uiso 1 1 calc R
H15B H 0.1381 0.7142 0.3140 0.029 Uiso 1 1 calc R
H15C H 0.1844 0.6251 0.2798 0.029 Uiso 1 1 calc R
C16 C 0.28442(14) 0.50784(16) 0.35675(8) 0.0212(4) Uani 1 1 d .
H16A H 0.3467 0.5472 0.3556 0.032 Uiso 1 1 calc R
H16B H 0.2707 0.4632 0.3254 0.032 Uiso 1 1 calc R
H16C H 0.2908 0.4626 0.3880 0.032 Uiso 1 1 calc R
C17 C 0.25037(14) 0.97286(15) 0.38186(7) 0.0187(4) Uani 1 1 d .
H17A H 0.3169 0.9777 0.3739 0.022 Uiso 1 1 calc R
C18 C 0.19961(18) 0.96540(19) 0.28843(8) 0.0311(5) Uani 1 1 d .
H18A H 0.2720 0.9662 0.2879 0.047 Uiso 1 1 calc R
H18B H 0.1700 1.0292 0.2708 0.047 Uiso 1 1 calc R
H18C H 0.1711 0.9016 0.2703 0.047 Uiso 1 1 calc R
C19 C 0.07448(15) 0.9528(2) 0.35126(9) 0.0326(5) Uani 1 1 d .
H19A H 0.0702 0.9560 0.3889 0.049 Uiso 1 1 calc R
H19B H 0.0486 0.8841 0.3373 0.049 Uiso 1 1 calc R
H19C H 0.0349 1.0107 0.3335 0.049 Uiso 1 1 calc R
Sb1 Sb 0.0000 0.265274(16) 0.2500 0.02799(6) Uani 1 2 d S
F1 F 0.11520(11) 0.26421(15) 0.29862(7) 0.0623(5) Uani 1 1 d .
F2 F 0.05567(13) 0.16014(17) 0.21274(7) 0.0724(6) Uani 1 1 d .
F3A F 0.0532(3) 0.3875(3) 0.22911(15) 0.0485(9) Uani 0.50 1 d P
F3B F 0.0606(2) 0.3496(3) 0.19730(17) 0.0516(9) Uani 0.50 1 d P

loop_
_atom_site_aniso_label
_atom_site_aniso_U_11
_atom_site_aniso_U_22
_atom_site_aniso_U_33
_atom_site_aniso_U_23
_atom_site_aniso_U_13
_atom_site_aniso_U_12
Ru1 0.00996(7) 0.01121(8) 0.01033(7) 0.00067(5) 0.00109(5) -0.00040(5)
O1 0.0114(6) 0.0152(6) 0.0152(6) 0.0008(5) 0.0026(5) -0.0002(5)
O2 0.0122(6) 0.0151(6) 0.0148(6) 0.0016(5) 0.0026(5) -0.0008(5)
O5 0.0279(7) 0.0141(7) 0.0159(7) 0.0030(5) 0.0042(5) 0.0003(5)
O4 0.0146(6) 0.0142(6) 0.0111(6) -0.0003(5) 0.0005(5) 0.0004(5)
O3 0.0149(6) 0.0138(6) 0.0125(6) -0.0005(5) 0.0009(5) 0.0000(5)
N1 0.0237(8) 0.0193(9) 0.0186(8) 0.0028(7) 0.0009(7) 0.0009(7)
C1 0.0132(8) 0.0153(9) 0.0113(8) -0.0042(7) 0.0010(7) -0.0010(7)
C2 0.0115(8) 0.0191(10) 0.0195(9) -0.0004(8) 0.0046(7) -0.0009(7)
C3 0.0117(8) 0.0177(10) 0.0232(10) 0.0002(8) 0.0048(7) -0.0013(7)
C4 0.0142(9) 0.0156(9) 0.0227(10) -0.0016(8) 0.0014(7) -0.0046(7)
C5 0.0129(8) 0.0160(9) 0.0200(9) 0.0001(7) -0.0011(7) -0.0034(7)
C6 0.0145(9) 0.0167(9) 0.0214(9) -0.0031(8) 0.0015(7) -0.0041(7)
C7 0.0183(9) 0.0281(11) 0.0185(10) -0.0020(8) 0.0003(8) -0.0040(8)
C8 0.0180(10) 0.0274(11) 0.0235(10) 0.0035(9) -0.0043(8) -0.0015(8)
C9 0.0133(9) 0.0199(10) 0.0287(11) 0.0001(8) 0.0016(8) -0.0001(7)
C10 0.0128(9) 0.0175(10) 0.0353(11) -0.0010(9) 0.0053(8) 0.0013(7)
C11 0.0208(10) 0.0307(12) 0.0232(11) -0.0039(9) 0.0100(8) -0.0020(9)
C12 0.0188(9) 0.0175(10) 0.0186(9) -0.0050(8) 0.0011(7) -0.0024(7)
C13 0.0155(9) 0.0152(9) 0.0133(8) -0.0021(7) 0.0014(7) 0.0012(7)
C14 0.0080(8) 0.0166(9) 0.0154(9) -0.0004(7) 0.0017(7) 0.0003(7)
C15 0.0218(10) 0.0224(10) 0.0138(9) -0.0005(8) 0.0022(7) 0.0014(8)
C16 0.0220(10) 0.0226(10) 0.0192(10) -0.0021(8) 0.0041(8) 0.0061(8)
C17 0.0215(9) 0.0145(9) 0.0207(10) 0.0031(8) 0.0046(8) -0.0005(7)
C18 0.0449(13) 0.0314(12) 0.0160(10) 0.0034(9) 0.0010(9) -0.0017(10)
C19 0.0215(11) 0.0396(14) 0.0354(13) -0.0075(11) -0.0016(9) 0.0036(10)
Sb1 0.01783(10) 0.01749(10) 0.04625(14) 0.000 -0.00477(9) 0.000
F1 0.0281(8) 0.0858(13) 0.0664(11) -0.0300(10) -0.0185(7) 0.0107(8)
F2 0.0429(9) 0.1079(16) 0.0671(12) -0.0500(11) 0.0101(9) 0.0060(10)
F3A 0.0431(18) 0.038(2) 0.060(2) 0.0274(17) -0.0111(18) -0.0182(15)
F3B 0.0312(16) 0.053(2) 0.070(3) 0.034(2) 0.0075(19) -0.0041(15)

loop_
_atom_type_symbol
_atom_type_description
_atom_type_scat_dispersion_real
_atom_type_scat_dispersion_imag
_atom_type_scat_source
C C 0.0033 0.0016 'International Tables Vol C Tables 4.2.6.8 and 6.1.1.4'
H H 0.0000 0.0000 'International Tables Vol C Tables 4.2.6.8 and 6.1.1.4'
N N 0.0061 0.0033 'International Tables Vol C Tables 4.2.6.8 and 6.1.1.4'
O O 0.0106 0.0060 'International Tables Vol C Tables 4.2.6.8 and 6.1.1.4'
F F 0.0171 0.0103 'International Tables Vol C Tables 4.2.6.8 and 6.1.1.4'
Ru Ru -1.2594 0.8363 'International Tables Vol C Tables 4.2.6.8 and 6.1.1.4'
Sb Sb -0.5866 1.5461 'International Tables Vol C Tables 4.2.6.8 and 6.1.1.4'

loop_
_geom_angle_atom_site_label_1
_geom_angle_atom_site_label_2
_geom_angle_atom_site_label_3
_geom_angle
_geom_angle_site_symmetry_1
_geom_angle_site_symmetry_3
O1 Ru1 O3 91.22(5) . .
O1 Ru1 O2 179.09(5) . 7_566
O3 Ru1 O2 88.37(5) . 7_566
O1 Ru1 O4 88.36(5) . 7_566
O3 Ru1 O4 178.99(5) . 7_566
O2 Ru1 O4 92.03(5) 7_566 7_566
O1 Ru1 O5 90.54(5) . .
O3 Ru1 O5 85.91(5) . .
O2 Ru1 O5 90.24(5) 7_566 .
O4 Ru1 O5 95.01(5) 7_566 .
O1 Ru1 Ru1 89.58(4) . 7_566
O3 Ru1 Ru1 88.93(4) . 7_566
O2 Ru1 Ru1 89.61(4) 7_566 7_566
O4 Ru1 Ru1 90.14(4) 7_566 7_566
O5 Ru1 Ru1 174.85(4) . 7_566
C1 O1 Ru1 119.06(11) . .
C1 O2 Ru1 118.64(11) . 7_566
C17 O5 Ru1 121.98(12) . .
C14 O4 Ru1 118.29(12) . 7_566
C14 O3 Ru1 119.84(11) . .
C17 N1 C18 121.37(17) . .
C17 N1 C19 121.05(17) . .
C18 N1 C19 117.57(17) . .
O1 C1 O2 123.08(16) . .
O1 C1 C2 119.23(16) . .
O2 C1 C2 117.69(16) . .
C1 C2 C10 110.29(15) . .
C1 C2 C11 107.64(15) . .
C10 C2 C11 110.44(16) . .
C1 C2 C3 107.83(15) . .
C10 C2 C3 111.18(16) . .
C11 C2 C3 109.36(15) . .
C4 C3 C2 114.27(15) . .
C9 C4 C5 118.20(18) . .
C9 C4 C3 122.43(17) . .
C5 C4 C3 119.37(17) . .
C6 C5 C4 122.11(18) . .
C7 C6 C5 118.28(17) . .
C7 C6 C12 121.89(17) . .
C5 C6 C12 119.83(17) . .
C8 C7 C6 120.40(18) . .
C9 C8 C7 120.46(19) . .
C8 C9 C4 120.52(18) . .
C4 C3 H3A 108.7 . .
C2 C3 H3A 108.7 . .
C4 C3 H3B 108.7 . .
C2 C3 H3B 108.7 . .
H3A C3 H3B 107.6 . .
C6 C5 H5A 118.9 . .
C4 C5 H5A 118.9 . .
C8 C7 H7A 119.8 . .
C6 C7 H7A 119.8 . .
C9 C8 H8A 119.8 . .
C7 C8 H8A 119.8 . .
C8 C9 H9A 119.7 . .
C4 C9 H9A 119.7 . .
C2 C10 H10A 109.5 . .
C2 C10 H10B 109.5 . .
H10A C10 H10B 109.5 . .
C2 C10 H10C 109.5 . .
H10A C10 H10C 109.5 . .
H10B C10 H10C 109.5 . .
C2 C11 H11A 109.5 . .
C2 C11 H11B 109.5 . .
H11A C11 H11B 109.5 . .
C2 C11 H11C 109.5 . .
H11A C11 H11C 109.5 . .
H11B C11 H11C 109.5 . .
C6 C12 C13 114.58(15) . .
C6 C12 H12A 108.6 . .
C13 C12 H12A 108.6 . .
C6 C12 H12B 108.6 . .
C13 C12 H12B 108.6 . .
H12A C12 H12B 107.6 . .
C14 C13 C15 110.51(15) . .
C14 C13 C16 108.48(15) . .
C15 C13 C16 109.99(15) . .
C14 C13 C12 108.01(14) . .
C15 C13 C12 111.34(15) . .
C16 C13 C12 108.42(15) . .
O3 C14 O4 122.76(16) . .
O3 C14 C13 119.01(16) . .
O4 C14 C13 118.23(16) . .
O5 C17 N1 124.84(18) . .
F3A Sb1 F3A 63.7(3) . 2
F3A Sb1 F2 104.24(16) . .
F3A Sb1 F2 165.02(16) 2 .
F3A Sb1 F2 165.02(16) . 2
F3A Sb1 F2 104.24(16) 2 2
F2 Sb1 F2 88.95(14) . 2
F3A Sb1 F1 97.82(12) . 2
F3A Sb1 F1 82.88(12) 2 2
F2 Sb1 F1 90.40(9) . 2
F2 Sb1 F1 89.01(8) 2 2
F3A Sb1 F1 82.88(12) . .
F3A Sb1 F1 97.82(12) 2 .
F2 Sb1 F1 89.02(8) . .
F2 Sb1 F1 90.40(9) 2 .
F1 Sb1 F1 179.18(12) 2 .
F3A Sb1 F3B 88.1(2) . 2
F3A Sb1 F3B 29.01(14) 2 2
F2 Sb1 F3B 165.93(15) . 2
F2 Sb1 F3B 78.02(15) 2 2
F1 Sb1 F3B 94.60(13) 2 2
F1 Sb1 F3B 85.83(12) . 2
F3A Sb1 F3B 29.01(14) . .
F3A Sb1 F3B 88.1(2) 2 .
F2 Sb1 F3B 78.02(15) . .
F2 Sb1 F3B 165.93(15) 2 .
F1 Sb1 F3B 85.83(12) 2 .
F1 Sb1 F3B 94.61(13) . .
F3B Sb1 F3B 115.4(3) 2 .
F3B F3A Sb1 85.7(3) . .
F3A F3B Sb1 65.3(3) . .
C13 C15 H15A 109.5 . .
C13 C15 H15B 109.5 . .
H15A C15 H15B 109.5 . .
C13 C15 H15C 109.5 . .
H15A C15 H15C 109.5 . .
H15B C15 H15C 109.5 . .
C13 C16 H16A 109.5 . .
C13 C16 H16B 109.5 . .
H16A C16 H16B 109.5 . .
C13 C16 H16C 109.5 . .
H16A C16 H16C 109.5 . .
H16B C16 H16C 109.5 . .
O5 C17 H17A 117.6 . .
N1 C17 H17A 117.6 . .
N1 C18 H18A 109.5 . .
N1 C18 H18B 109.5 . .
H18A C18 H18B 109.5 . .
N1 C18 H18C 109.5 . .
H18A C18 H18C 109.5 . .
H18B C18 H18C 109.5 . .
N1 C19 H19A 109.5 . .
N1 C19 H19B 109.5 . .
H19A C19 H19B 109.5 . .
N1 C19 H19C 109.5 . .
H19A C19 H19C 109.5 . .
H19B C19 H19C 109.5 . .

loop_
_geom_bond_atom_site_label_1
_geom_bond_atom_site_label_2
_geom_bond_distance
_geom_bond_site_symmetry_2
Ru1 O1 2.0205(12) .
Ru1 O3 2.0220(12) .
Ru1 O2 2.0243(12) 7_566
Ru1 O4 2.0252(12) 7_566
Ru1 O5 2.2297(13) .
Ru1 Ru1 2.2667(3) 7_566
O1 C1 1.269(2) .
O2 C1 1.277(2) .
O2 Ru1 2.0243(12) 7_566
O5 C17 1.247(2) .
O4 C14 1.276(2) .
O4 Ru1 2.0252(12) 7_566
O3 C14 1.269(2) .
N1 C17 1.315(3) .
N1 C18 1.455(3) .
N1 C19 1.461(3) .
C1 C2 1.527(2) .
C2 C10 1.530(3) .
C2 C11 1.533(3) .
C2 C3 1.558(3) .
C3 C4 1.509(3) .
C4 C9 1.394(3) .
C4 C5 1.397(3) .
C5 C6 1.396(3) .
C6 C7 1.392(3) .
C6 C12 1.515(3) .
C7 C8 1.392(3) .
C8 C9 1.385(3) .
C12 C13 1.557(2) .
C13 C14 1.521(2) .
C13 C15 1.527(3) .
C13 C16 1.535(2) .
Sb1 F3A 1.805(3) .
Sb1 F3A 1.805(3) 2
Sb1 F2 1.8481(17) .
Sb1 F2 1.8481(17) 2
Sb1 F1 1.8664(15) 2
Sb1 F1 1.8665(15) .
Sb1 F3B 1.981(3) 2
Sb1 F3B 1.981(3) .
F3A F3B 0.963(5) .
C3 H3A 0.9900 .
C3 H3B 0.9900 .
C5 H5A 0.9500 .
C7 H7A 0.9500 .
C8 H8A 0.9500 .
C9 H9A 0.9500 .
C10 H10A 0.9800 .
C10 H10B 0.9800 .
C10 H10C 0.9800 .
C11 H11A 0.9800 .
C11 H11B 0.9800 .
C11 H11C 0.9800 .
C12 H12A 0.9900 .
C12 H12B 0.9900 .
C15 H15A 0.9800 .
C15 H15B 0.9800 .
C15 H15C 0.9800 .
C16 H16A 0.9800 .
C16 H16B 0.9800 .
C16 H16C 0.9800 .
C17 H17A 0.9500 .
C18 H18A 0.9800 .
C18 H18B 0.9800 .
C18 H18C 0.9800 .
C19 H19A 0.9800 .
C19 H19B 0.9800 .
C19 H19C 0.9800 .

loop_
_geom_torsion_atom_site_label_1
_geom_torsion_atom_site_label_2
_geom_torsion_atom_site_label_3
_geom_torsion_atom_site_label_4
_geom_torsion
_geom_torsion_site_symmetry_1
O3 Ru1 O1 C1 90.58(13) .
O2 Ru1 O1 C1 27(3) 7_566
O4 Ru1 O1 C1 -88.50(13) 7_566
O5 Ru1 O1 C1 176.50(13) .
Ru1 Ru1 O1 C1 1.65(12) 7_566
O1 Ru1 O5 C17 -113.03(15) .
O3 Ru1 O5 C17 -21.85(15) .
O2 Ru1 O5 C17 66.50(15) 7_566
O4 Ru1 O5 C17 158.57(15) 7_566
Ru1 Ru1 O5 C17 -21.8(5) 7_566
O1 Ru1 O3 C14 -91.03(13) .
O2 Ru1 O3 C14 88.16(13) 7_566
O4 Ru1 O3 C14 -25(3) 7_566
O5 Ru1 O3 C14 178.51(13) .
Ru1 Ru1 O3 C14 -1.48(12) 7_566
Ru1 O1 C1 O2 -2.7(2) .
Ru1 O1 C1 C2 177.30(12) .
Ru1 O2 C1 O1 2.2(2) 7_566
Ru1 O2 C1 C2 -177.76(12) 7_566
O1 C1 C2 C10 -2.9(2) .
O2 C1 C2 C10 177.08(16) .
O1 C1 C2 C11 -123.48(18) .
O2 C1 C2 C11 56.5(2) .
O1 C1 C2 C3 118.63(17) .
O2 C1 C2 C3 -61.4(2) .
C1 C2 C3 C4 -53.6(2) .
C10 C2 C3 C4 67.5(2) .
C11 C2 C3 C4 -170.33(16) .
C2 C3 C4 C9 -88.9(2) .
C2 C3 C4 C5 90.6(2) .
C9 C4 C5 C6 1.7(3) .
C3 C4 C5 C6 -177.91(17) .
C4 C5 C6 C7 -2.0(3) .
C4 C5 C6 C12 177.05(17) .
C5 C6 C7 C8 0.8(3) .
C12 C6 C7 C8 -178.17(18) .
C6 C7 C8 C9 0.6(3) .
C7 C8 C9 C4 -0.9(3) .
C5 C4 C9 C8 -0.2(3) .
C3 C4 C9 C8 179.34(18) .
C7 C6 C12 C13 89.5(2) .
C5 C6 C12 C13 -89.5(2) .
C6 C12 C13 C14 53.5(2) .
C6 C12 C13 C15 -68.0(2) .
C6 C12 C13 C16 170.83(16) .
Ru1 O3 C14 O4 2.3(2) .
Ru1 O3 C14 C13 -177.67(11) .
Ru1 O4 C14 O3 -1.8(2) 7_566
Ru1 O4 C14 C13 178.18(11) 7_566
C15 C13 C14 O3 3.5(2) .
C16 C13 C14 O3 124.15(17) .
C12 C13 C14 O3 -118.52(17) .
C15 C13 C14 O4 -176.48(15) .
C16 C13 C14 O4 -55.8(2) .
C12 C13 C14 O4 61.5(2) .
Ru1 O5 C17 N1 94.1(2) .
C18 N1 C17 O5 177.92(19) .
C19 N1 C17 O5 -2.0(3) .
F3A Sb1 F3A F3B -144.5(5) 2
F2 Sb1 F3A F3B 25.9(4) .
F2 Sb1 F3A F3B 177.0(3) 2
F1 Sb1 F3A F3B -66.5(3) 2
F1 Sb1 F3A F3B 113.1(3) .
F3B Sb1 F3A F3B -160.9(3) 2
F3A Sb1 F3B F3A 31.4(4) 2
F2 Sb1 F3B F3A -154.3(4) .
F2 Sb1 F3B F3A -176.8(3) 2
F1 Sb1 F3B F3A 114.4(3) 2
F1 Sb1 F3B F3A -66.3(3) .
F3B Sb1 F3B F3A 21.2(3) 2
